data_2224722
loop_
_publ_author_name
'Chen, Xiaodan'
'Sun, Yu'
'Yao, Qingzhao'
'Zhang, Huaihong'
'Liang, Qing'

_publ_section_title Bis[2-methoxy-6-(3-pyridylmethyliminomethyl)phenolato-\k^2^<i>N</i>,<i>O</i>]copper(II)
_journal_coeditor_code NK2015
_journal_issue 1
_journal_name_full 'Acta Crystallographica Section E'
_journal_page_first m39
_journal_paper_doi 10.1107/S1600536809052349
_journal_volume 66
_journal_year 2010
_chemical_formula_iupac '[Cu (C14 H13 N2 O2)2]'
_chemical_formula_moiety 'C28 H26 Cu N4 O4'
_chemical_formula_sum 'C28 H26 Cu N4 O4'
_chemical_formula_weight 546.07
_chemical_name_systematic
;
Bis[2-methoxy-6-(3-pyridylmethyliminomethyl)phenolato-
\k^2^<i>N</i>,<i>O</i>]copper(II)
;
_space_group_IT_number 2
_symmetry_cell_setting triclinic
_symmetry_space_group_name_Hall '-P 1'
_symmetry_space_group_name_H-M 'P -1'
_atom_sites_solution_hydrogens geom
_atom_sites_solution_primary direct
_atom_sites_solution_secondary difmap
_audit_creation_method SHELXL-97
_cell_angle_alpha 99.6890(10)
_cell_angle_beta 91.3610(10)
_cell_angle_gamma 103.241(2)
_cell_formula_units_Z 1
_cell_length_a 5.1750(10)
_cell_length_b 10.7291(14)
_cell_length_c 11.4369(15)
_cell_measurement_reflns_used 13380
_cell_measurement_temperature 298(2)
_cell_measurement_theta_max 25.020
_cell_measurement_theta_min 3.01
_cell_volume 608.03(16)
_computing_cell_refinement '<i>SAINT</i> (Siemens, 1996)'
_computing_data_collection '<i>SMART</i> (Siemens, 1996)'
_computing_data_reduction '<i>SAINT</i> (Siemens, 1996)'
_computing_molecular_graphics '<i>SHELXTL</i> (Sheldrick, 2008)'
_computing_publication_material '<i>SHELXTL</i> (Sheldrick, 2008)'
_computing_structure_refinement '<i>SHELXTL</i> (Sheldrick, 2008)'
_computing_structure_solution '<i>SHELXTL</i> (Sheldrick, 2008)'
_diffrn_ambient_temperature 298(2)
_diffrn_detector_area_resol_mean 8.192
_diffrn_measured_fraction_theta_full 0.984
_diffrn_measured_fraction_theta_max 0.984
_diffrn_measurement_device_type 'Siemens SMART CCD area-detector'
_diffrn_measurement_method 'Thin-slice \w'
_diffrn_radiation_monochromator graphite
_diffrn_radiation_source 'sealed tube'
_diffrn_radiation_type MoK\a
_diffrn_radiation_wavelength 0.71073
_diffrn_reflns_av_R_equivalents 0.0214
_diffrn_reflns_av_sigmaI/netI 0.0407
_diffrn_reflns_limit_h_max 6
_diffrn_reflns_limit_h_min -5
_diffrn_reflns_limit_k_max 12
_diffrn_reflns_limit_k_min -11
_diffrn_reflns_limit_l_max 13
_diffrn_reflns_limit_l_min -13
_diffrn_reflns_number 3054
_diffrn_reflns_theta_full 25.02
_diffrn_reflns_theta_max 25.02
_diffrn_reflns_theta_min 1.81
_diffrn_standards_number 0
_exptl_absorpt_coefficient_mu 0.942
_exptl_absorpt_correction_T_max 0.7718
_exptl_absorpt_correction_T_min 0.6659
_exptl_absorpt_correction_type multi-scan
_exptl_absorpt_process_details '(<i>SADABS</i>; Sheldrick, 1996)'
_exptl_crystal_colour Brown
_exptl_crystal_density_diffrn 1.491
_exptl_crystal_density_method 'not measured'
_exptl_crystal_description Prism
_exptl_crystal_F_000 283
_exptl_crystal_size_max 0.47
_exptl_crystal_size_mid 0.40
_exptl_crystal_size_min 0.29
_refine_diff_density_max 0.230
_refine_diff_density_min -0.399
_refine_ls_extinction_method none
_refine_ls_goodness_of_fit_ref 1.094
_refine_ls_hydrogen_treatment constr
_refine_ls_matrix_type full
_refine_ls_number_parameters 171
_refine_ls_number_reflns 2101
_refine_ls_number_restraints 0
_refine_ls_restrained_S_all 1.094
_refine_ls_R_factor_all 0.0439
_refine_ls_R_factor_gt 0.0372
_refine_ls_shift/su_max 0.000
_refine_ls_shift/su_mean 0.000
_refine_ls_structure_factor_coef Fsqd
_refine_ls_weighting_details 'calc w=1/[\s^2^(Fo^2^)+(0.0374P)^2^+0.3354P] where P=(Fo^2^+2Fc^2^)/3'
_refine_ls_weighting_scheme calc
_refine_ls_wR_factor_gt 0.0884
_refine_ls_wR_factor_ref 0.0943
_reflns_number_gt 1908
_reflns_number_total 2101
_reflns_threshold_expression I>2sigma(I)
_cod_data_source_file nk2015.cif
_cod_data_source_block I
_cod_database_code 2224722
_cod_database_fobs_code 2224722

loop_
_symmetry_equiv_pos_as_xyz
'x, y, z'
'-x, -y, -z'

loop_
_atom_site_type_symbol
_atom_site_label
_atom_site_fract_x
_atom_site_fract_y
_atom_site_fract_z
_atom_site_U_iso_or_equiv
_atom_site_adp_type
_atom_site_calc_flag
_atom_site_refinement_flags
_atom_site_occupancy
_atom_site_disorder_assembly
_atom_site_disorder_group
Cu Cu1 0.5000 0.5000 0.5000 0.03467(17) Uani d S 1 . .
N N1 0.5603(4) 0.3229(2) 0.44427(19) 0.0374(5) Uani d . 1 . .
C C1 0.4647(5) 0.2520(3) 0.3428(2) 0.0396(6) Uani d . 1 . .
H H1 0.5277 0.1775 0.3201 0.048 Uiso calc R 1 . .
C C2 0.2735(5) 0.2746(3) 0.2613(2) 0.0386(6) Uani d . 1 . .
C C3 0.1569(5) 0.3815(3) 0.2862(2) 0.0352(6) Uani d . 1 . .
C C4 -0.0381(5) 0.3930(3) 0.2004(2) 0.0405(6) Uani d . 1 . .
C C5 -0.0989(6) 0.3047(3) 0.0952(3) 0.0501(8) Uani d . 1 . .
H H5 -0.2233 0.3144 0.0395 0.060 Uiso calc R 1 . .
C C6 0.0245(6) 0.2009(3) 0.0715(3) 0.0549(8) Uani d . 1 . .
H H6 -0.0175 0.1423 0.0002 0.066 Uiso calc R 1 . .
C C7 0.2054(6) 0.1856(3) 0.1523(3) 0.0503(7) Uani d . 1 . .
H H7 0.2857 0.1160 0.1362 0.060 Uiso calc R 1 . .
C C8 -0.3148(6) 0.5261(4) 0.1431(3) 0.0615(9) Uani d . 1 . .
H H8A -0.2139 0.5422 0.0755 0.092 Uiso calc R 1 . .
H H8B -0.3757 0.6021 0.1751 0.092 Uiso calc R 1 . .
H H8C -0.4650 0.4540 0.1191 0.092 Uiso calc R 1 . .
C C9 0.7366(6) 0.2684(3) 0.5141(2) 0.0413(6) Uani d . 1 . .
H H9A 0.8854 0.3376 0.5512 0.050 Uiso calc R 1 . .
H H9B 0.8068 0.2052 0.4614 0.050 Uiso calc R 1 . .
C C10 0.7083(8) 0.2181(3) 0.7196(3) 0.0675(10) Uani d . 1 . .
H H10 0.8760 0.2743 0.7354 0.081 Uiso d R 1 A .
C C11 0.5900(5) 0.2036(2) 0.6089(2) 0.0386(6) Uani d . 1 A .
C C12 0.3393(7) 0.1225(4) 0.5890(3) 0.0689(10) Uani d . 1 . .
H H12 0.2480 0.1087 0.5151 0.083 Uiso d R 1 A .
N N2 0.6057(10) 0.1590(4) 0.8074(3) 0.0946(16) Uani d P 0.70(4) A 1
C C13 0.2220(8) 0.0611(4) 0.6786(5) 0.0910(17) Uani d P 0.70(4) A 1
H H13A 0.0530 0.0057 0.6658 0.109 Uiso d PR 0.70(4) A 1
N N2' 0.2220(8) 0.0611(4) 0.6786(5) 0.0910(17) Uani d P 0.30(4) A 2
C C13' 0.6057(10) 0.1590(4) 0.8074(3) 0.0946(16) Uani d P 0.30(4) A 2
H H13B 0.6924 0.1680 0.8736 0.113 Uiso d PR 0.30(4) A 2
C C14 0.3650(12) 0.0834(5) 0.7849(4) 0.0863(14) Uani d . 1 . .
H H14 0.2856 0.0419 0.8446 0.104 Uiso d R 1 A .
O O1 0.2170(4) 0.47043(18) 0.38216(16) 0.0423(5) Uani d . 1 . .
O O2 -0.1501(4) 0.4964(2) 0.23188(18) 0.0514(5) Uani d . 1 . .

loop_
_atom_site_aniso_label
_atom_site_aniso_U_11
_atom_site_aniso_U_22
_atom_site_aniso_U_33
_atom_site_aniso_U_12
_atom_site_aniso_U_13
_atom_site_aniso_U_23
Cu1 0.0353(3) 0.0383(3) 0.0307(3) 0.00863(19) -0.00441(18) 0.00810(19)
N1 0.0374(12) 0.0430(13) 0.0360(12) 0.0136(10) 0.0011(9) 0.0134(10)
C1 0.0449(16) 0.0396(15) 0.0368(15) 0.0137(12) 0.0045(12) 0.0083(12)
C2 0.0395(15) 0.0416(15) 0.0320(14) 0.0029(12) 0.0028(11) 0.0080(11)
C3 0.0314(14) 0.0420(15) 0.0303(14) 0.0018(11) -0.0006(10) 0.0107(11)
C4 0.0332(14) 0.0480(16) 0.0386(15) 0.0008(12) -0.0024(11) 0.0152(13)
C5 0.0418(17) 0.068(2) 0.0350(15) -0.0004(15) -0.0078(12) 0.0134(14)
C6 0.057(2) 0.065(2) 0.0332(16) 0.0014(16) -0.0042(14) -0.0019(14)
C7 0.0575(19) 0.0477(17) 0.0406(16) 0.0074(14) 0.0005(14) 0.0011(13)
C8 0.0455(18) 0.080(2) 0.065(2) 0.0112(16) -0.0111(15) 0.0360(18)
C9 0.0396(16) 0.0445(15) 0.0444(16) 0.0183(12) -0.0024(12) 0.0100(12)
C10 0.081(3) 0.063(2) 0.048(2) -0.0061(19) -0.0108(17) 0.0142(17)
C11 0.0462(16) 0.0346(14) 0.0396(15) 0.0188(12) -0.0011(12) 0.0075(11)
C12 0.054(2) 0.087(3) 0.067(2) 0.0038(19) -0.0113(17) 0.036(2)
N2 0.138(4) 0.090(3) 0.049(2) 0.004(3) 0.003(2) 0.0261(19)
C13 0.063(3) 0.084(3) 0.140(5) 0.015(2) 0.026(3) 0.058(3)
N2' 0.063(3) 0.084(3) 0.140(5) 0.015(2) 0.026(3) 0.058(3)
C13' 0.138(4) 0.090(3) 0.049(2) 0.004(3) 0.003(2) 0.0261(19)
C14 0.125(4) 0.081(3) 0.080(3) 0.052(3) 0.049(3) 0.046(3)
O1 0.0422(11) 0.0475(11) 0.0375(10) 0.0166(9) -0.0117(8) 0.0017(9)
O2 0.0450(12) 0.0587(13) 0.0516(12) 0.0133(10) -0.0159(9) 0.0141(10)

loop_
_atom_type_symbol
_atom_type_description
_atom_type_scat_dispersion_real
_atom_type_scat_dispersion_imag
_atom_type_scat_source
C C 0.0033 0.0016 'International Tables Vol C Tables 4.2.6.8 and 6.1.1.4'
H H 0.0000 0.0000 'International Tables Vol C Tables 4.2.6.8 and 6.1.1.4'
O O 0.0106 0.0060 'International Tables Vol C Tables 4.2.6.8 and 6.1.1.4'
N N 0.0061 0.0033 'International Tables Vol C Tables 4.2.6.8 and 6.1.1.4'
Cu Cu 0.3201 1.2651 'International Tables Vol C Tables 4.2.6.8 and 6.1.1.4'

loop_
_geom_angle_atom_site_label_1
_geom_angle_atom_site_label_2
_geom_angle_atom_site_label_3
_geom_angle_site_symmetry_1
_geom_angle_site_symmetry_3
_geom_angle
_geom_angle_publ_flag
O1 Cu1 O1 . 2_666 180.0000(10) ?
O1 Cu1 N1 . 2_666 88.69(8) y
O1 Cu1 N1 2_666 2_666 91.31(8) y
O1 Cu1 N1 . . 91.31(8) y
O1 Cu1 N1 2_666 . 88.69(8) y
N1 Cu1 N1 2_666 . 180.0000(10) ?
C1 N1 C9 . . 115.3(2) ?
C1 N1 Cu1 . . 123.32(19) ?
C9 N1 Cu1 . . 121.18(18) ?
N1 C1 C2 . . 127.6(3) ?
N1 C1 H1 . . 116.2 ?
C2 C1 H1 . . 116.2 ?
C3 C2 C7 . . 120.3(3) ?
C3 C2 C1 . . 121.9(2) ?
C7 C2 C1 . . 117.8(3) ?
O1 C3 C2 . . 124.0(2) ?
O1 C3 C4 . . 118.5(2) ?
C2 C3 C4 . . 117.5(2) ?
O2 C4 C5 . . 124.9(3) ?
O2 C4 C3 . . 114.6(2) ?
C5 C4 C3 . . 120.5(3) ?
C4 C5 C6 . . 120.7(3) ?
C4 C5 H5 . . 119.6 ?
C6 C5 H5 . . 119.6 ?
C7 C6 C5 . . 120.1(3) ?
C7 C6 H6 . . 119.9 ?
C5 C6 H6 . . 119.9 ?
C6 C7 C2 . . 120.8(3) ?
C6 C7 H7 . . 119.6 ?
C2 C7 H7 . . 119.6 ?
O2 C8 H8A . . 109.5 ?
O2 C8 H8B . . 109.5 ?
H8A C8 H8B . . 109.5 ?
O2 C8 H8C . . 109.5 ?
H8A C8 H8C . . 109.5 ?
H8B C8 H8C . . 109.5 ?
N1 C9 C11 . . 111.4(2) ?
N1 C9 H9A . . 109.3 ?
C11 C9 H9A . . 109.3 ?
N1 C9 H9B . . 109.3 ?
C11 C9 H9B . . 109.3 ?
H9A C9 H9B . . 108.0 ?
N2 C10 C11 . . 125.9(4) ?
N2 C10 H10 . . 117.1 ?
C11 C10 H10 . . 117.0 ?
C10 C11 C12 . . 115.8(3) ?
C10 C11 C9 . . 120.7(3) ?
C12 C11 C9 . . 123.4(3) ?
C11 C12 C13 . . 120.2(4) ?
C11 C12 H12 . . 119.9 ?
C13 C12 H12 . . 119.8 ?
C14 N2 C10 . . 116.2(4) ?
C14 N2 H13B . . 121.7 ?
C10 N2 H13B . . 122.0 ?
C14 C13 C12 . . 117.6(4) ?
C14 C13 H13A . . 121.5 ?
C12 C13 H13A . . 120.9 ?
N2 C14 C13 . . 124.1(4) ?
N2 C14 H14 . . 118.6 ?
C13 C14 H14 . . 117.3 ?
C3 O1 Cu1 . . 129.26(17) ?
C4 O2 C8 . . 117.5(2) ?

loop_
_geom_bond_atom_site_label_1
_geom_bond_atom_site_label_2
_geom_bond_site_symmetry_2
_geom_bond_distance
_geom_bond_publ_flag
Cu1 O1 . 1.9005(18) y
Cu1 O1 2_666 1.9005(18) y
Cu1 N1 2_666 1.997(2) y
Cu1 N1 . 1.997(2) y
N1 C1 . 1.294(3) ?
N1 C9 . 1.476(3) ?
C1 C2 . 1.432(4) ?
C1 H1 . 0.9300 ?
C2 C3 . 1.406(4) ?
C2 C7 . 1.418(4) ?
C3 O1 . 1.306(3) ?
C3 C4 . 1.431(4) ?
C4 O2 . 1.366(3) ?
C4 C5 . 1.381(4) ?
C5 C6 . 1.397(4) ?
C5 H5 . 0.9300 ?
C6 C7 . 1.356(4) ?
C6 H6 . 0.9300 ?
C7 H7 . 0.9300 ?
C8 O2 . 1.432(3) ?
C8 H8A . 0.9600 ?
C8 H8B . 0.9600 ?
C8 H8C . 0.9600 ?
C9 C11 . 1.512(4) ?
C9 H9A . 0.9700 ?
C9 H9B . 0.9700 ?
C10 N2 . 1.333(5) ?
C10 C11 . 1.362(4) ?
C10 H10 . 0.9300 ?
C11 C12 . 1.377(4) ?
C12 C13 . 1.389(5) ?
C12 H12 . 0.9301 ?
N2 C14 . 1.314(7) ?
N2 H13B . 0.8506 ?
C13 C14 . 1.364(7) ?
C13 H13A . 0.9305 ?
C14 H14 . 0.9300 ?

loop_
_geom_torsion_atom_site_label_1
_geom_torsion_atom_site_label_2
_geom_torsion_atom_site_label_3
_geom_torsion_atom_site_label_4
_geom_torsion_site_symmetry_1
_geom_torsion_site_symmetry_2
_geom_torsion_site_symmetry_3
_geom_torsion_site_symmetry_4
_geom_torsion
_geom_torsion_publ_flag
O1 Cu1 N1 C1 . . . . 15.6(2) ?
O1 Cu1 N1 C1 2_666 . . . -164.4(2) ?
N1 Cu1 N1 C1 2_666 . . . -14E1(10) ?
O1 Cu1 N1 C9 . . . . -169.17(19) ?
O1 Cu1 N1 C9 2_666 . . . 10.83(19) ?
N1 Cu1 N1 C9 2_666 . . . 3E1(10) ?
C9 N1 C1 C2 . . . . 174.5(2) ?
Cu1 N1 C1 C2 . . . . -9.9(4) ?
N1 C1 C2 C3 . . . . -1.8(4) ?
N1 C1 C2 C7 . . . . 177.6(3) ?
C7 C2 C3 O1 . . . . -177.1(2) ?
C1 C2 C3 O1 . . . . 2.2(4) ?
C7 C2 C3 C4 . . . . 2.5(4) ?
C1 C2 C3 C4 . . . . -178.1(2) ?
O1 C3 C4 O2 . . . . -2.5(3) ?
C2 C3 C4 O2 . . . . 177.9(2) ?
O1 C3 C4 C5 . . . . 177.0(2) ?
C2 C3 C4 C5 . . . . -2.7(4) ?
O2 C4 C5 C6 . . . . -179.3(3) ?
C3 C4 C5 C6 . . . . 1.3(4) ?
C4 C5 C6 C7 . . . . 0.3(4) ?
C5 C6 C7 C2 . . . . -0.5(5) ?
C3 C2 C7 C6 . . . . -1.0(4) ?
C1 C2 C7 C6 . . . . 179.6(3) ?
C1 N1 C9 C11 . . . . -99.3(3) ?
Cu1 N1 C9 C11 . . . . 85.1(2) ?
N2 C10 C11 C12 . . . . 1.6(6) ?
N2 C10 C11 C9 . . . . -175.3(4) ?
N1 C9 C11 C10 . . . . -139.2(3) ?
N1 C9 C11 C12 . . . . 44.1(4) ?
C10 C11 C12 C13 . . . . -0.1(5) ?
C9 C11 C12 C13 . . . . 176.7(3) ?
C11 C10 N2 C14 . . . . -2.3(7) ?
C11 C12 C13 C14 . . . . -0.7(6) ?
C10 N2 C14 C13 . . . . 1.4(7) ?
C12 C13 C14 N2 . . . . 0.0(7) ?
C2 C3 O1 Cu1 . . . . 10.5(4) ?
C4 C3 O1 Cu1 . . . . -169.14(17) ?
O1 Cu1 O1 C3 2_666 . . . -1E1(10) ?
N1 Cu1 O1 C3 2_666 . . . 163.5(2) ?
N1 Cu1 O1 C3 . . . . -16.5(2) ?
C5 C4 O2 C8 . . . . -9.1(4) ?
C3 C4 O2 C8 . . . . 170.4(2) ?
